data_4083275
loop_
_publ_author_name
'Macha, Bret B.'
'Boudreau, Jos\'ee'
'Maron, Laurent'
'Maris, Thierry'
'Fontaine, Fr\'ed\'eric-Georges'

_publ_section_title
;
 Coordination of a Di-tert-butylphosphidoboratabenzene Ligand to
 Electronically Unsaturated Group 10 Transition Metals
;
_journal_issue 17
_journal_name_full Organometallics
_journal_page_first 6428
_journal_paper_doi 10.1021/om300668u
_journal_volume 31
_journal_year 2012
_chemical_formula_sum 'C26 H46 B2 Ni2 P2'
_chemical_formula_weight 559.61
_chemical_name_systematic
; 
 ? 
;
_space_group_IT_number 15
_symmetry_cell_setting monoclinic
_symmetry_space_group_name_Hall '-C 2yc'
_symmetry_space_group_name_H-M 'C 1 2/c 1'
_atom_sites_solution_hydrogens geom
_atom_sites_solution_primary direct
_atom_sites_solution_secondary difmap
_audit_creation_method SHELXL-97
_cell_angle_alpha 90.00
_cell_angle_beta 107.2040(10)
_cell_angle_gamma 90.00
_cell_formula_units_Z 4
_cell_length_a 21.8531(7)
_cell_length_b 14.5902(5)
_cell_length_c 9.0390(3)
_cell_measurement_reflns_used 20875
_cell_measurement_temperature 150(2)
_cell_measurement_theta_max 69.03
_cell_measurement_theta_min 3.70
_cell_volume 2753.06(16)
_computing_cell_refinement 'APEX 2 (Bruker, 2005b)'
_computing_data_collection 'APEX 2 (Bruker, 2005b)'
_computing_data_reduction 'SAINT (Bruker, 2003)'
_computing_molecular_graphics 'SHELXTL (Bruker, 2001)'
_computing_publication_material 'SHELXTL (Bruker, 2001)'
_computing_structure_refinement 'SHELXL-97 (Sheldrick, 2008)'
_computing_structure_solution 'SHELXS-97 (Sheldrick, 2008)'
_diffrn_ambient_temperature 150(2)
_diffrn_detector_area_resol_mean 8.3
_diffrn_measured_fraction_theta_full 0.995
_diffrn_measured_fraction_theta_max 0.995
_diffrn_measurement_device_type 'Bruker Smart APEX II CCD'
_diffrn_measurement_method \w
_diffrn_radiation_monochromator graphite
_diffrn_radiation_source 'fine-focus sealed tube'
_diffrn_radiation_type CuK\a
_diffrn_radiation_wavelength 1.54178
_diffrn_reflns_av_R_equivalents 0.0414
_diffrn_reflns_av_sigmaI/netI 0.0201
_diffrn_reflns_limit_h_max 26
_diffrn_reflns_limit_h_min -26
_diffrn_reflns_limit_k_max 17
_diffrn_reflns_limit_k_min -17
_diffrn_reflns_limit_l_max 10
_diffrn_reflns_limit_l_min -7
_diffrn_reflns_number 25918
_diffrn_reflns_theta_full 69.34
_diffrn_reflns_theta_max 69.34
_diffrn_reflns_theta_min 3.70
_exptl_absorpt_coefficient_mu 2.867
_exptl_absorpt_correction_T_max 0.7625
_exptl_absorpt_correction_T_min 0.5712
_exptl_absorpt_correction_type integration
_exptl_absorpt_process_details 'XPREP (Bruker, 2005a)'
_exptl_crystal_colour green
_exptl_crystal_density_diffrn 1.350
_exptl_crystal_density_method 'not measured'
_exptl_crystal_description block
_exptl_crystal_F_000 1192
_exptl_crystal_size_max 0.22
_exptl_crystal_size_mid 0.18
_exptl_crystal_size_min 0.10
_refine_diff_density_max 0.396
_refine_diff_density_min -0.262
_refine_diff_density_rms 0.047
_refine_ls_extinction_method none
_refine_ls_goodness_of_fit_ref 1.144
_refine_ls_hydrogen_treatment mixed
_refine_ls_matrix_type full
_refine_ls_number_parameters 215
_refine_ls_number_reflns 2563
_refine_ls_number_restraints 0
_refine_ls_restrained_S_all 1.144
_refine_ls_R_factor_all 0.0337
_refine_ls_R_factor_gt 0.0335
_refine_ls_shift/su_max 0.001
_refine_ls_shift/su_mean 0.000
_refine_ls_structure_factor_coef Fsqd
_refine_ls_weighting_details 'calc w=1/[\s^2^(Fo^2^)+(0.0411P)^2^+2.6322P] where P=(Fo^2^+2Fc^2^)/3'
_refine_ls_weighting_scheme calc
_refine_ls_wR_factor_gt 0.0891
_refine_ls_wR_factor_ref 0.0892
_reflns_number_gt 2535
_reflns_number_total 2563
_reflns_threshold_expression >2sigma(I)
_cod_data_source_file om300668u_si_004.cif
_cod_data_source_block fred23
_cod_depositor_comments
;
The following automatic conversions were performed:

'_symmetry_cell_setting' value 'Monoclinic' changed to 'monoclinic'
according to
/usr/data/users/saulius/automatic-downloads/retrospective/ACS/lib/dictionaries/cif_core.dic
dictionary named 'cif_core.dic' version 2.4.2 from 2011-04-26.

Automatic conversion script
Id: cif_fix_values 2281 2013-09-26 08:29:07Z andrius 
;
_cod_original_sg_symbol_H-M C2/c
_cod_database_code 4083275

loop_
_symmetry_equiv_pos_as_xyz
'x, y, z'
'-x, y, -z+1/2'
'x+1/2, y+1/2, z'
'-x+1/2, y+1/2, -z+1/2'
'-x, -y, -z'
'x, -y, z-1/2'
'-x+1/2, -y+1/2, -z'
'x+1/2, -y+1/2, z-1/2'

loop_
_atom_site_label
_atom_site_type_symbol
_atom_site_fract_x
_atom_site_fract_y
_atom_site_fract_z
_atom_site_U_iso_or_equiv
_atom_site_adp_type
_atom_site_occupancy
_atom_site_symmetry_multiplicity
_atom_site_calc_flag
_atom_site_refinement_flags
_atom_site_disorder_group
Ni1 Ni 0.00850(3) 0.77864(4) 0.11330(7) 0.0265(2) Uani 0.5001(12) 1 d P 1
C1A C -0.02204(16) 0.7998(3) -0.1310(4) 0.0345(7) Uani 0.5001(12) 1 d P 1
H1A H 0.0048 0.8070 -0.1959 0.041 Uiso 0.5001(12) 1 calc PR 1
C2A C -0.0452(3) 0.7114(3) -0.1102(5) 0.0315(8) Uani 0.5001(12) 1 d P 1
H2A H -0.0362 0.6615 -0.1680 0.038 Uiso 0.5001(12) 1 calc PR 1
C3A C -0.08053(16) 0.6956(3) -0.0079(5) 0.0313(7) Uani 0.5001(12) 1 d P 1
H3A H -0.0957 0.6355 0.0014 0.038 Uiso 0.5001(12) 1 calc PR 1
B4A B -0.0955(2) 0.7733(3) 0.0904(5) 0.0286(8) Uani 0.5001(12) 1 d P 1
C5A C -0.07140(18) 0.8675(3) 0.0523(6) 0.0325(8) Uani 0.5001(12) 1 d P 1
H5A H -0.0794 0.9204 0.1051 0.039 Uiso 0.5001(12) 1 calc PR 1
C6A C -0.0383(2) 0.8772(3) -0.0570(5) 0.0332(9) Uani 0.5001(12) 1 d P 1
H6A H -0.0265 0.9366 -0.0820 0.040 Uiso 0.5001(12) 1 calc PR 1
Ni2 Ni -0.05453(3) 0.77297(4) 0.14035(6) 0.0238(2) Uani 0.4999(12) 1 d P 2
C1B C 0.00032(16) 0.8624(2) 0.0457(4) 0.0298(7) Uani 0.4999(12) 1 d P 2
H1B H 0.0278 0.9111 0.0944 0.036 Uiso 0.4999(12) 1 calc PR 2
C2B C -0.0653(2) 0.8806(3) -0.0265(6) 0.0312(9) Uani 0.4999(12) 1 d P 2
H2B H -0.0807 0.9418 -0.0332 0.037 Uiso 0.4999(12) 1 calc PR 2
C3B C -0.10749(16) 0.8088(3) -0.0881(4) 0.0339(7) Uani 0.4999(12) 1 d P 2
H3B H -0.1522 0.8205 -0.1233 0.041 Uiso 0.4999(12) 1 calc PR 2
C4B C -0.0847(2) 0.7179(3) -0.0992(5) 0.0323(7) Uani 0.4999(12) 1 d P 2
H4B H -0.1142 0.6721 -0.1509 0.039 Uiso 0.4999(12) 1 calc PR 2
C5B C -0.0207(2) 0.6946(3) -0.0370(5) 0.0303(8) Uani 0.4999(12) 1 d P 2
H5B H -0.0074 0.6336 -0.0472 0.036 Uiso 0.4999(12) 1 calc PR 2
B6B B 0.02835(19) 0.7650(3) 0.0472(5) 0.0279(8) Uani 0.4999(12) 1 d P 2
P1 P 0.110101(19) 0.74885(3) 0.20606(5) 0.02644(14) Uani 1 1 d . .
C10 C 0.16948(8) 0.83455(11) 0.16925(19) 0.0305(4) Uani 1 1 d . .
C11 C 0.23969(8) 0.80498(13) 0.2357(2) 0.0382(4) Uani 1 1 d . .
H11A H 0.2678 0.8552 0.2245 0.057 Uiso 1 1 calc R .
H11B H 0.2477 0.7511 0.1794 0.057 Uiso 1 1 calc R .
H11C H 0.2485 0.7898 0.3456 0.057 Uiso 1 1 calc R .
C12 C 0.15496(9) 0.85249(14) -0.0044(2) 0.0414(4) Uani 1 1 d . .
H12A H 0.1115 0.8772 -0.0452 0.062 Uiso 1 1 calc R .
H12B H 0.1582 0.7950 -0.0575 0.062 Uiso 1 1 calc R .
H12C H 0.1858 0.8968 -0.0217 0.062 Uiso 1 1 calc R .
C13 C 0.16225(9) 0.92457(13) 0.2505(3) 0.0433(5) Uani 1 1 d . .
H13A H 0.1883 0.9723 0.2221 0.065 Uiso 1 1 calc R .
H13B H 0.1767 0.9155 0.3629 0.065 Uiso 1 1 calc R .
H13C H 0.1172 0.9434 0.2182 0.065 Uiso 1 1 calc R .
C14 C 0.13762(8) 0.62722(11) 0.19277(19) 0.0310(4) Uani 1 1 d . .
C15 C 0.19612(9) 0.60196(13) 0.3281(2) 0.0392(4) Uani 1 1 d . .
H15A H 0.2039 0.5359 0.3265 0.059 Uiso 1 1 calc R .
H15B H 0.1882 0.6185 0.4259 0.059 Uiso 1 1 calc R .
H15C H 0.2337 0.6353 0.3185 0.059 Uiso 1 1 calc R .
C16 C 0.08274(10) 0.56382(13) 0.2006(3) 0.0468(5) Uani 1 1 d . .
H16A H 0.0959 0.4998 0.1976 0.070 Uiso 1 1 calc R .
H16B H 0.0450 0.5760 0.1122 0.070 Uiso 1 1 calc R .
H16C H 0.0722 0.5751 0.2971 0.070 Uiso 1 1 calc R .
C17 C 0.15173(11) 0.61012(16) 0.0392(2) 0.0506(5) Uani 1 1 d . .
H17A H 0.1889 0.6466 0.0356 0.076 Uiso 1 1 calc R .
H17B H 0.1144 0.6278 -0.0468 0.076 Uiso 1 1 calc R .
H17C H 0.1609 0.5449 0.0304 0.076 Uiso 1 1 calc R .

loop_
_atom_site_aniso_label
_atom_site_aniso_U_11
_atom_site_aniso_U_22
_atom_site_aniso_U_33
_atom_site_aniso_U_23
_atom_site_aniso_U_13
_atom_site_aniso_U_12
Ni1 0.0250(3) 0.0272(3) 0.0281(4) 0.0018(2) 0.0089(3) 0.0004(2)
C1A 0.0332(17) 0.0436(19) 0.0278(16) 0.0052(14) 0.0108(13) 0.0004(15)
C2A 0.030(2) 0.038(2) 0.026(2) -0.0045(17) 0.008(2) 0.0004(17)
C3A 0.0279(18) 0.0332(18) 0.032(2) -0.0014(16) 0.0084(15) -0.0042(14)
B4A 0.017(2) 0.032(2) 0.035(2) 0.0042(15) 0.0048(17) 0.0006(15)
C5A 0.0322(19) 0.0284(19) 0.039(2) 0.0054(16) 0.0140(18) 0.0055(14)
C6A 0.033(2) 0.0304(19) 0.036(2) 0.0124(15) 0.010(2) 0.0014(18)
Ni2 0.0221(5) 0.0262(3) 0.0238(3) 0.0014(2) 0.0077(3) -0.0001(2)
C1B 0.0286(17) 0.0290(16) 0.0332(17) 0.0075(13) 0.0113(15) -0.0018(13)
C2B 0.030(2) 0.0305(19) 0.035(3) 0.0113(18) 0.012(2) 0.0037(17)
C3B 0.0255(16) 0.049(2) 0.0261(16) 0.0068(14) 0.0062(13) 0.0053(15)
C4B 0.029(2) 0.041(2) 0.026(2) -0.0061(16) 0.0083(17) -0.0052(16)
C5B 0.032(2) 0.0344(19) 0.0259(19) -0.0013(16) 0.0105(16) 0.0033(16)
B6B 0.0240(19) 0.036(2) 0.0284(19) 0.0027(15) 0.0149(17) 0.0031(15)
P1 0.0231(2) 0.0262(2) 0.0314(2) 0.00302(15) 0.01004(17) -0.00005(14)
C10 0.0268(8) 0.0306(8) 0.0366(9) 0.0012(7) 0.0133(7) -0.0031(6)
C11 0.0282(9) 0.0422(10) 0.0465(10) 0.0018(8) 0.0144(8) -0.0043(7)
C12 0.0380(9) 0.0479(11) 0.0415(10) 0.0089(8) 0.0165(8) -0.0047(8)
C13 0.0363(10) 0.0337(9) 0.0649(12) -0.0075(9) 0.0226(9) -0.0086(8)
C14 0.0322(8) 0.0288(8) 0.0336(8) -0.0032(6) 0.0124(7) 0.0005(7)
C15 0.0359(9) 0.0339(9) 0.0480(10) 0.0042(8) 0.0129(8) 0.0072(7)
C16 0.0465(11) 0.0286(9) 0.0700(13) -0.0088(9) 0.0243(10) -0.0057(8)
C17 0.0623(13) 0.0528(12) 0.0435(11) -0.0071(9) 0.0263(10) 0.0068(10)

loop_
_atom_type_symbol
_atom_type_description
_atom_type_scat_dispersion_real
_atom_type_scat_dispersion_imag
_atom_type_scat_source
C C 0.0181 0.0091 'International Tables Vol C Tables 4.2.6.8 and 6.1.1.4'
H H 0.0000 0.0000 'International Tables Vol C Tables 4.2.6.8 and 6.1.1.4'
B B 0.0090 0.0039 'International Tables Vol C Tables 4.2.6.8 and 6.1.1.4'
P P 0.2955 0.4335 'International Tables Vol C Tables 4.2.6.8 and 6.1.1.4'
Ni Ni -3.0029 0.5091 'International Tables Vol C Tables 4.2.6.8 and 6.1.1.4'

loop_
_geom_angle_atom_site_label_1
_geom_angle_atom_site_label_2
_geom_angle_atom_site_label_3
_geom_angle
_geom_angle_site_symmetry_1
_geom_angle_site_symmetry_3
C5A Ni1 C1A 70.09(17) . .
C5A Ni1 C6A 38.34(16) . .
C1A Ni1 C6A 38.60(16) . .
C5A Ni1 P1 153.48(11) . .
C1A Ni1 P1 113.56(10) . .
C6A Ni1 P1 129.04(14) . .
C5A Ni1 B4A 41.71(15) . .
C1A Ni1 B4A 84.86(14) . .
C6A Ni1 B4A 72.42(17) . .
P1 Ni1 B4A 158.35(11) . .
C5A Ni1 C2A 82.04(18) . .
C1A Ni1 C2A 37.75(15) . .
C6A Ni1 C2A 68.47(16) . .
P1 Ni1 C2A 117.59(14) . .
B4A Ni1 C2A 69.66(17) . .
C5A Ni1 C3A 71.27(14) . .
C1A Ni1 C3A 67.54(15) . .
C6A Ni1 C3A 81.55(16) . .
P1 Ni1 C3A 135.13(9) . .
B4A Ni1 C3A 39.85(14) . .
C2A Ni1 C3A 35.78(14) . .
C5A Ni1 Ni1 84.77(14) . 2
C1A Ni1 Ni1 153.34(10) . 2
C6A Ni1 Ni1 120.81(14) . 2
P1 Ni1 Ni1 92.87(3) . 2
B4A Ni1 Ni1 70.09(11) . 2
C2A Ni1 Ni1 132.22(12) . 2
C3A Ni1 Ni1 96.61(12) . 2
C6A C1A C2A 121.1(3) . .
C6A C1A Ni1 70.8(2) . .
C2A C1A Ni1 75.2(2) . .
C6A C1A H1A 119.5 . .
C2A C1A H1A 119.5 . .
Ni1 C1A H1A 126.4 . .
C3A C2A C1A 122.0(4) . .
C3A C2A Ni1 73.6(2) . .
C1A C2A Ni1 67.0(2) . .
C3A C2A H2A 119.0 . .
C1A C2A H2A 119.0 . .
Ni1 C2A H2A 133.9 . .
C2A C3A B4A 121.2(3) . .
C2A C3A Ni1 70.6(2) . .
B4A C3A Ni1 68.1(2) . .
C2A C3A H3A 119.4 . .
B4A C3A H3A 119.4 . .
Ni1 C3A H3A 136.0 . .
C3A B4A C5A 112.5(3) . .
C3A B4A P1 121.5(3) . 2
C5A B4A P1 121.6(3) . 2
C3A B4A Ni1 72.1(2) . .
C5A B4A Ni1 65.4(2) . .
P1 B4A Ni1 111.0(2) 2 .
C6A C5A B4A 122.0(4) . .
C6A C5A Ni1 71.6(2) . .
B4A C5A Ni1 72.9(2) . .
C6A C5A H5A 119.0 . .
B4A C5A H5A 119.0 . .
Ni1 C5A H5A 128.9 . .
C5A C6A C1A 120.7(4) . .
C5A C6A Ni1 70.0(2) . .
C1A C6A Ni1 70.6(2) . .
C5A C6A H6A 119.6 . .
C1A C6A H6A 119.6 . .
Ni1 C6A H6A 132.9 . .
C3B Ni2 C1B 70.39(13) . .
C3B Ni2 P1 115.18(10) . 2
C1B Ni2 P1 150.11(10) . 2
C3B Ni2 C2B 38.39(15) . .
C1B Ni2 C2B 38.75(15) . .
P1 Ni2 C2B 128.05(15) 2 .
C3B Ni2 B6B 85.09(14) . .
C1B Ni2 B6B 41.75(13) . .
P1 Ni2 B6B 158.22(11) 2 .
C2B Ni2 B6B 72.67(18) . .
C3B Ni2 C4B 38.46(15) . .
C1B Ni2 C4B 82.46(15) . .
P1 Ni2 C4B 121.00(13) 2 .
C2B Ni2 C4B 68.86(16) . .
B6B Ni2 C4B 69.51(16) . .
C3B Ni2 C5B 68.38(15) . .
C1B Ni2 C5B 71.50(13) . .
P1 Ni2 C5B 138.39(10) 2 .
C2B Ni2 C5B 82.09(18) . .
B6B Ni2 C5B 39.59(15) . .
C4B Ni2 C5B 35.98(14) . .
C3B Ni2 Ni2 148.81(10) . 2
C1B Ni2 Ni2 78.93(10) . 2
P1 Ni2 Ni2 94.22(3) 2 2
C2B Ni2 Ni2 114.83(12) . 2
B6B Ni2 Ni2 67.86(11) . 2
C4B Ni2 Ni2 132.98(13) . 2
C5B Ni2 Ni2 97.01(12) . 2
C2B C1B B6B 121.5(3) . .
C2B C1B Ni2 71.6(2) . .
B6B C1B Ni2 72.5(2) . .
C2B C1B H1B 119.3 . .
B6B C1B H1B 119.3 . .
Ni2 C1B H1B 129.0 . .
C3B C2B C1B 120.2(4) . .
C3B C2B Ni2 69.7(2) . .
C1B C2B Ni2 69.6(2) . .
C3B C2B H2B 119.9 . .
C1B C2B H2B 119.9 . .
Ni2 C2B H2B 134.2 . .
C2B C3B C4B 121.3(3) . .
C2B C3B Ni2 71.9(2) . .
C4B C3B Ni2 74.8(2) . .
C2B C3B H3B 119.3 . .
C4B C3B H3B 119.3 . .
Ni2 C3B H3B 125.7 . .
C5B C4B C3B 122.0(3) . .
C5B C4B Ni2 73.7(2) . .
C3B C4B Ni2 66.7(2) . .
C5B C4B H4B 119.0 . .
C3B C4B H4B 119.0 . .
Ni2 C4B H4B 134.1 . .
C4B C5B B6B 121.1(3) . .
C4B C5B Ni2 70.3(2) . .
B6B C5B Ni2 68.5(2) . .
C4B C5B H5B 119.5 . .
B6B C5B H5B 119.5 . .
Ni2 C5B H5B 135.7 . .
C5B B6B C1B 113.5(3) . .
C5B B6B P1 130.2(3) . .
C1B B6B P1 113.1(3) . .
C5B B6B Ni2 71.9(2) . .
C1B B6B Ni2 65.7(2) . .
P1 B6B Ni2 113.6(2) . .
C14 P1 C10 111.11(7) . .
C14 P1 B6B 107.87(14) . .
C10 P1 B6B 108.43(13) . .
C14 P1 B4A 111.62(13) . 2
C10 P1 B4A 110.37(13) . 2
B6B P1 B4A 107.3(2) . 2
C14 P1 Ni2 116.80(5) . 2
C10 P1 Ni2 123.82(6) . 2
B6B P1 Ni2 83.39(15) . 2
B4A P1 Ni2 24.27(14) 2 2
C14 P1 Ni1 118.14(6) . .
C10 P1 Ni1 118.26(6) . .
B6B P1 Ni1 23.25(14) . .
B4A P1 Ni1 84.03(15) 2 .
Ni2 P1 Ni1 60.21(3) 2 .
C12 C10 C11 109.25(14) . .
C12 C10 C13 108.95(15) . .
C11 C10 C13 106.59(14) . .
C12 C10 P1 110.31(12) . .
C11 C10 P1 113.69(12) . .
C13 C10 P1 107.88(11) . .
C10 C11 H11A 109.5 . .
C10 C11 H11B 109.5 . .
H11A C11 H11B 109.5 . .
C10 C11 H11C 109.5 . .
H11A C11 H11C 109.5 . .
H11B C11 H11C 109.5 . .
C10 C12 H12A 109.5 . .
C10 C12 H12B 109.5 . .
H12A C12 H12B 109.5 . .
C10 C12 H12C 109.5 . .
H12A C12 H12C 109.5 . .
H12B C12 H12C 109.5 . .
C10 C13 H13A 109.5 . .
C10 C13 H13B 109.5 . .
H13A C13 H13B 109.5 . .
C10 C13 H13C 109.5 . .
H13A C13 H13C 109.5 . .
H13B C13 H13C 109.5 . .
C17 C14 C15 109.95(15) . .
C17 C14 C16 108.31(16) . .
C15 C14 C16 107.33(15) . .
C17 C14 P1 111.38(13) . .
C15 C14 P1 112.45(12) . .
C16 C14 P1 107.21(12) . .
C14 C15 H15A 109.5 . .
C14 C15 H15B 109.5 . .
H15A C15 H15B 109.5 . .
C14 C15 H15C 109.5 . .
H15A C15 H15C 109.5 . .
H15B C15 H15C 109.5 . .
C14 C16 H16A 109.5 . .
C14 C16 H16B 109.5 . .
H16A C16 H16B 109.5 . .
C14 C16 H16C 109.5 . .
H16A C16 H16C 109.5 . .
H16B C16 H16C 109.5 . .
C14 C17 H17A 109.5 . .
C14 C17 H17B 109.5 . .
H17A C17 H17B 109.5 . .
C14 C17 H17C 109.5 . .
H17A C17 H17C 109.5 . .
H17B C17 H17C 109.5 . .

loop_
_geom_bond_atom_site_label_1
_geom_bond_atom_site_label_2
_geom_bond_distance
_geom_bond_site_symmetry_2
Ni1 C5A 2.113(4) .
Ni1 C1A 2.132(3) .
Ni1 C6A 2.134(4) .
Ni1 P1 2.1726(7) .
Ni1 B4A 2.222(5) .
Ni1 C2A 2.240(4) .
Ni1 C3A 2.279(3) .
Ni1 Ni1 2.6054(14) 2
C1A C6A 1.410(6) .
C1A C2A 1.418(5) .
C1A H1A 0.9500 .
C2A C3A 1.389(6) .
C2A H2A 0.9500 .
C3A B4A 1.535(5) .
C3A H3A 0.9500 .
B4A C5A 1.547(5) .
B4A P1 1.990(4) 2
C5A C6A 1.395(6) .
C5A H5A 0.9500 .
C6A H6A 0.9500 .
Ni2 C3B 2.113(3) .
Ni2 C1B 2.116(3) .
Ni2 P1 2.1269(7) 2
Ni2 C2B 2.142(5) .
Ni2 B6B 2.215(5) .
Ni2 C4B 2.220(4) .
Ni2 C5B 2.263(4) .
Ni2 Ni2 2.6104(14) 2
C1B C2B 1.413(6) .
C1B B6B 1.546(5) .
C1B H1B 0.9500 .
C2B C3B 1.399(6) .
C2B H2B 0.9500 .
C3B C4B 1.431(5) .
C3B H3B 0.9500 .
C4B C5B 1.385(6) .
C4B H4B 0.9500 .
C5B B6B 1.517(6) .
C5B H5B 0.9500 .
B6B P1 1.947(4) .
P1 C14 1.8889(17) .
P1 C10 1.9008(16) .
P1 B4A 1.990(4) 2
P1 Ni2 2.1269(7) 2
C10 C12 1.529(2) .
C10 C11 1.535(2) .
C10 C13 1.535(2) .
C11 H11A 0.9800 .
C11 H11B 0.9800 .
C11 H11C 0.9800 .
C12 H12A 0.9800 .
C12 H12B 0.9800 .
C12 H12C 0.9800 .
C13 H13A 0.9800 .
C13 H13B 0.9800 .
C13 H13C 0.9800 .
C14 C17 1.529(2) .
C14 C15 1.530(2) .
C14 C16 1.533(2) .
C15 H15A 0.9800 .
C15 H15B 0.9800 .
C15 H15C 0.9800 .
C16 H16A 0.9800 .
C16 H16B 0.9800 .
C16 H16C 0.9800 .
C17 H17A 0.9800 .
C17 H17B 0.9800 .
C17 H17C 0.9800 .

loop_
_geom_torsion_atom_site_label_1
_geom_torsion_atom_site_label_2
_geom_torsion_atom_site_label_3
_geom_torsion_atom_site_label_4
_geom_torsion
_geom_torsion_site_symmetry_1
_geom_torsion_site_symmetry_4
C5A Ni1 C1A C6A 27.9(2) . .
P1 Ni1 C1A C6A -123.7(2) . .
B4A Ni1 C1A C6A 68.1(3) . .
C2A Ni1 C1A C6A 131.1(4) . .
C3A Ni1 C1A C6A 105.3(3) . .
Ni1 Ni1 C1A C6A 48.3(4) 2 .
C5A Ni1 C1A C2A -103.1(3) . .
C6A Ni1 C1A C2A -131.1(4) . .
P1 Ni1 C1A C2A 105.2(2) . .
B4A Ni1 C1A C2A -63.0(3) . .
C3A Ni1 C1A C2A -25.8(3) . .
Ni1 Ni1 C1A C2A -82.8(3) 2 .
C6A C1A C2A C3A -5.0(7) . .
Ni1 C1A C2A C3A 51.2(5) . .
C6A C1A C2A Ni1 -56.2(3) . .
C5A Ni1 C2A C3A -68.9(3) . .
C1A Ni1 C2A C3A -136.5(4) . .
C6A Ni1 C2A C3A -106.1(3) . .
P1 Ni1 C2A C3A 130.0(2) . .
B4A Ni1 C2A C3A -27.6(3) . .
Ni1 Ni1 C2A C3A 6.6(4) 2 .
C5A Ni1 C2A C1A 67.6(3) . .
C6A Ni1 C2A C1A 30.4(2) . .
P1 Ni1 C2A C1A -93.5(2) . .
B4A Ni1 C2A C1A 108.8(3) . .
C3A Ni1 C2A C1A 136.5(4) . .
Ni1 Ni1 C2A C1A 143.05(18) 2 .
C1A C2A C3A B4A -1.0(8) . .
Ni1 C2A C3A B4A 47.4(4) . .
C1A C2A C3A Ni1 -48.4(4) . .
C5A Ni1 C3A C2A 102.7(3) . .
C1A Ni1 C3A C2A 27.1(3) . .
C6A Ni1 C3A C2A 64.6(3) . .
P1 Ni1 C3A C2A -74.3(3) . .
B4A Ni1 C3A C2A 137.3(4) . .
Ni1 Ni1 C3A C2A -175.1(3) 2 .
C5A Ni1 C3A B4A -34.5(2) . .
C1A Ni1 C3A B4A -110.1(2) . .
C6A Ni1 C3A B4A -72.6(2) . .
P1 Ni1 C3A B4A 148.48(18) . .
C2A Ni1 C3A B4A -137.3(4) . .
Ni1 Ni1 C3A B4A 47.7(2) 2 .
C2A C3A B4A C5A 4.1(6) . .
Ni1 C3A B4A C5A 52.5(3) . .
C2A C3A B4A P1 -152.6(4) . 2
Ni1 C3A B4A P1 -104.2(3) . 2
C2A C3A B4A Ni1 -48.5(4) . .
C5A Ni1 B4A C3A 126.2(4) . .
C1A Ni1 B4A C3A 60.6(2) . .
C6A Ni1 B4A C3A 98.0(3) . .
P1 Ni1 B4A C3A -88.8(4) . .
C2A Ni1 B4A C3A 25.0(2) . .
Ni1 Ni1 B4A C3A -128.7(2) 2 .
C1A Ni1 B4A C5A -65.6(3) . .
C6A Ni1 B4A C5A -28.2(2) . .
P1 Ni1 B4A C5A 144.9(3) . .
C2A Ni1 B4A C5A -101.2(3) . .
C3A Ni1 B4A C5A -126.2(4) . .
Ni1 Ni1 B4A C5A 105.1(2) 2 .
C5A Ni1 B4A P1 -116.1(3) . 2
C1A Ni1 B4A P1 178.2(2) . 2
C6A Ni1 B4A P1 -144.4(2) . 2
P1 Ni1 B4A P1 28.8(4) . 2
C2A Ni1 B4A P1 142.7(2) . 2
C3A Ni1 B4A P1 117.6(3) . 2
Ni1 Ni1 B4A P1 -11.03(12) 2 2
C3A B4A C5A C6A -1.7(6) . .
P1 B4A C5A C6A 155.0(3) 2 .
Ni1 B4A C5A C6A 54.5(3) . .
C3A B4A C5A Ni1 -56.2(3) . .
P1 B4A C5A Ni1 100.5(3) 2 .
C1A Ni1 C5A C6A -28.1(2) . .
P1 Ni1 C5A C6A 75.0(4) . .
B4A Ni1 C5A C6A -133.4(4) . .
C2A Ni1 C5A C6A -65.1(3) . .
C3A Ni1 C5A C6A -100.3(3) . .
Ni1 Ni1 C5A C6A 160.9(2) 2 .
C1A Ni1 C5A B4A 105.2(3) . .
C6A Ni1 C5A B4A 133.4(4) . .
P1 Ni1 C5A B4A -151.7(2) . .
C2A Ni1 C5A B4A 68.2(2) . .
C3A Ni1 C5A B4A 33.1(2) . .
Ni1 Ni1 C5A B4A -65.7(2) 2 .
B4A C5A C6A C1A -3.8(6) . .
Ni1 C5A C6A C1A 51.2(3) . .
B4A C5A C6A Ni1 -55.1(4) . .
C2A C1A C6A C5A 7.4(6) . .
Ni1 C1A C6A C5A -50.9(3) . .
C2A C1A C6A Ni1 58.3(4) . .
C1A Ni1 C6A C5A 134.7(4) . .
P1 Ni1 C6A C5A -146.3(2) . .
B4A Ni1 C6A C5A 30.5(2) . .
C2A Ni1 C6A C5A 105.0(3) . .
C3A Ni1 C6A C5A 70.4(3) . .
Ni1 Ni1 C6A C5A -22.3(3) 2 .
C5A Ni1 C6A C1A -134.7(4) . .
P1 Ni1 C6A C1A 79.0(2) . .
B4A Ni1 C6A C1A -104.2(3) . .
C2A Ni1 C6A C1A -29.7(2) . .
C3A Ni1 C6A C1A -64.3(2) . .
Ni1 Ni1 C6A C1A -157.03(18) 2 .
C3B Ni2 C1B C2B 27.7(3) . .
P1 Ni2 C1B C2B -78.9(3) 2 .
B6B Ni2 C1B C2B 132.9(3) . .
C4B Ni2 C1B C2B 65.4(3) . .
C5B Ni2 C1B C2B 100.7(3) . .
Ni2 Ni2 C1B C2B -158.0(3) 2 .
C3B Ni2 C1B B6B -105.2(2) . .
P1 Ni2 C1B B6B 148.1(2) 2 .
C2B Ni2 C1B B6B -132.9(3) . .
C4B Ni2 C1B B6B -67.5(2) . .
C5B Ni2 C1B B6B -32.3(2) . .
Ni2 Ni2 C1B B6B 69.06(19) 2 .
B6B C1B C2B C3B 5.0(7) . .
Ni2 C1B C2B C3B -49.9(4) . .
B6B C1B C2B Ni2 55.0(4) . .
C1B Ni2 C2B C3B 135.1(4) . .
P1 Ni2 C2B C3B -83.2(3) 2 .
B6B Ni2 C2B C3B 104.4(3) . .
C4B Ni2 C2B C3B 30.3(2) . .
C5B Ni2 C2B C3B 64.9(3) . .
Ni2 Ni2 C2B C3B 159.04(19) 2 .
C3B Ni2 C2B C1B -135.1(4) . .
P1 Ni2 C2B C1B 141.6(2) 2 .
B6B Ni2 C2B C1B -30.7(2) . .
C4B Ni2 C2B C1B -104.9(3) . .
C5B Ni2 C2B C1B -70.2(3) . .
Ni2 Ni2 C2B C1B 23.9(3) 2 .
C1B C2B C3B C4B -8.7(7) . .
Ni2 C2B C3B C4B -58.6(4) . .
C1B C2B C3B Ni2 49.9(4) . .
C1B Ni2 C3B C2B -27.9(3) . .
P1 Ni2 C3B C2B 120.2(3) 2 .
B6B Ni2 C3B C2B -68.1(3) . .
C4B Ni2 C3B C2B -130.9(4) . .
C5B Ni2 C3B C2B -105.2(3) . .
Ni2 Ni2 C3B C2B -38.8(4) 2 .
C1B Ni2 C3B C4B 103.0(3) . .
P1 Ni2 C3B C4B -108.9(2) 2 .
C2B Ni2 C3B C4B 130.9(4) . .
B6B Ni2 C3B C4B 62.8(2) . .
C5B Ni2 C3B C4B 25.8(2) . .
Ni2 Ni2 C3B C4B 92.1(3) 2 .
C2B C3B C4B C5B 6.1(7) . .
Ni2 C3B C4B C5B -51.1(4) . .
C2B C3B C4B Ni2 57.2(4) . .
C3B Ni2 C4B C5B 136.5(4) . .
C1B Ni2 C4B C5B 68.7(3) . .
P1 Ni2 C4B C5B -131.1(2) 2 .
C2B Ni2 C4B C5B 106.3(3) . .
B6B Ni2 C4B C5B 27.7(2) . .
Ni2 Ni2 C4B C5B 1.6(3) 2 .
C1B Ni2 C4B C3B -67.8(2) . .
P1 Ni2 C4B C3B 92.4(2) 2 .
C2B Ni2 C4B C3B -30.2(2) . .
B6B Ni2 C4B C3B -108.9(3) . .
C5B Ni2 C4B C3B -136.5(4) . .
Ni2 Ni2 C4B C3B -134.98(18) 2 .
C3B C4B C5B B6B 0.3(7) . .
Ni2 C4B C5B B6B -47.9(4) . .
C3B C4B C5B Ni2 48.1(4) . .
C3B Ni2 C5B C4B -27.4(3) . .
C1B Ni2 C5B C4B -103.0(3) . .
P1 Ni2 C5B C4B 76.7(3) 2 .
C2B Ni2 C5B C4B -64.6(3) . .
B6B Ni2 C5B C4B -137.0(4) . .
Ni2 Ni2 C5B C4B -178.8(2) 2 .
C3B Ni2 C5B B6B 109.5(2) . .
C1B Ni2 C5B B6B 33.9(2) . .
P1 Ni2 C5B B6B -146.38(18) 2 .
C2B Ni2 C5B B6B 72.3(2) . .
C4B Ni2 C5B B6B 137.0(4) . .
Ni2 Ni2 C5B B6B -41.9(2) 2 .
C4B C5B B6B C1B -3.5(6) . .
Ni2 C5B B6B C1B -52.2(3) . .
C4B C5B B6B P1 154.7(4) . .
Ni2 C5B B6B P1 106.0(4) . .
C4B C5B B6B Ni2 48.6(4) . .
C2B C1B B6B C5B 0.9(6) . .
Ni2 C1B B6B C5B 55.5(3) . .
C2B C1B B6B P1 -161.1(4) . .
Ni2 C1B B6B P1 -106.6(3) . .
C2B C1B B6B Ni2 -54.5(4) . .
C3B Ni2 B6B C5B -61.6(2) . .
C1B Ni2 B6B C5B -127.4(3) . .
P1 Ni2 B6B C5B 97.8(4) 2 .
C2B Ni2 B6B C5B -98.7(3) . .
C4B Ni2 B6B C5B -25.3(2) . .
Ni2 Ni2 B6B C5B 134.3(2) 2 .
C3B Ni2 B6B C1B 65.8(2) . .
P1 Ni2 B6B C1B -134.8(3) 2 .
C2B Ni2 B6B C1B 28.7(2) . .
C4B Ni2 B6B C1B 102.0(2) . .
C5B Ni2 B6B C1B 127.4(3) . .
Ni2 Ni2 B6B C1B -98.3(2) 2 .
C3B Ni2 B6B P1 171.6(2) . .
C1B Ni2 B6B P1 105.8(3) . .
P1 Ni2 B6B P1 -29.0(4) 2 .
C2B Ni2 B6B P1 134.5(2) . .
C4B Ni2 B6B P1 -152.1(2) . .
C5B Ni2 B6B P1 -126.8(3) . .
Ni2 Ni2 B6B P1 7.51(13) 2 .
C5B B6B P1 C14 21.7(4) . .
C1B B6B P1 C14 179.9(2) . .
Ni2 B6B P1 C14 107.48(18) . .
C5B B6B P1 C10 142.1(4) . .
C1B B6B P1 C10 -59.6(3) . .
Ni2 B6B P1 C10 -132.10(15) . .
C5B B6B P1 B4A -98.7(4) . 2
C1B B6B P1 B4A 59.6(3) . 2
Ni2 B6B P1 B4A -12.9(2) . 2
C5B B6B P1 Ni2 -94.4(4) . 2
C1B B6B P1 Ni2 63.9(3) . 2
Ni2 B6B P1 Ni2 -8.60(15) . 2
C5B B6B P1 Ni1 -98.7(5) . .
C1B B6B P1 Ni1 59.6(3) . .
Ni2 B6B P1 Ni1 -12.85(12) . .
C5A Ni1 P1 C14 -174.6(3) . .
C1A Ni1 P1 C14 -82.16(13) . .
C6A Ni1 P1 C14 -124.09(17) . .
B4A Ni1 P1 C14 64.3(3) . .
C2A Ni1 P1 C14 -40.36(14) . .
C3A Ni1 P1 C14 -0.94(18) . .
Ni1 Ni1 P1 C14 101.40(6) 2 .
C5A Ni1 P1 C10 -35.9(3) . .
C1A Ni1 P1 C10 56.54(13) . .
C6A Ni1 P1 C10 14.62(17) . .
B4A Ni1 P1 C10 -157.0(3) . .
C2A Ni1 P1 C10 98.34(14) . .
C3A Ni1 P1 C10 137.76(17) . .
Ni1 Ni1 P1 C10 -119.90(6) 2 .
C5A Ni1 P1 B6B -105.9(4) . .
C1A Ni1 P1 B6B -13.5(3) . .
C6A Ni1 P1 B6B -55.4(3) . .
B4A Ni1 P1 B6B 133.0(4) . .
C2A Ni1 P1 B6B 28.3(3) . .
C3A Ni1 P1 B6B 67.7(3) . .
Ni1 Ni1 P1 B6B 170.1(3) 2 .
C5A Ni1 P1 B4A 74.1(3) . 2
C1A Ni1 P1 B4A 166.49(16) . 2
C6A Ni1 P1 B4A 124.56(19) . 2
B4A Ni1 P1 B4A -47.0(2) . 2
C2A Ni1 P1 B4A -151.71(17) . 2
C3A Ni1 P1 B4A -112.3(2) . 2
Ni1 Ni1 P1 B4A -9.96(11) 2 2
C5A Ni1 P1 Ni2 79.0(3) . 2
C1A Ni1 P1 Ni2 171.40(12) . 2
C6A Ni1 P1 Ni2 129.47(16) . 2
B4A Ni1 P1 Ni2 -42.1(3) . 2
C2A Ni1 P1 Ni2 -146.80(13) . 2
C3A Ni1 P1 Ni2 -107.38(17) . 2
Ni1 Ni1 P1 Ni2 -5.045(19) 2 2
C14 P1 C10 C12 86.32(13) . .
B6B P1 C10 C12 -32.1(2) . .
B4A P1 C10 C12 -149.31(18) 2 .
Ni2 P1 C10 C12 -126.49(11) 2 .
Ni1 P1 C10 C12 -55.08(13) . .
C14 P1 C10 C11 -36.79(15) . .
B6B P1 C10 C11 -155.18(19) . .
B4A P1 C10 C11 87.58(19) 2 .
Ni2 P1 C10 C11 110.40(12) 2 .
Ni1 P1 C10 C11 -178.20(10) . .
C14 P1 C10 C13 -154.78(12) . .
B6B P1 C10 C13 86.8(2) . .
B4A P1 C10 C13 -30.4(2) 2 .
Ni2 P1 C10 C13 -7.58(15) 2 .
Ni1 P1 C10 C13 63.82(13) . .
C10 P1 C14 C17 -53.70(15) . .
B6B P1 C14 C17 65.0(2) . .
B4A P1 C14 C17 -177.36(19) 2 .
Ni2 P1 C14 C17 156.59(12) 2 .
Ni1 P1 C14 C17 87.75(13) . .
C10 P1 C14 C15 70.24(13) . .
B6B P1 C14 C15 -171.04(18) . .
B4A P1 C14 C15 -53.4(2) 2 .
Ni2 P1 C14 C15 -79.47(12) 2 .
Ni1 P1 C14 C15 -148.31(10) . .
C10 P1 C14 C16 -172.02(12) . .
B6B P1 C14 C16 -53.3(2) . .
B4A P1 C14 C16 64.3(2) 2 .
Ni2 P1 C14 C16 38.27(14) 2 .
Ni1 P1 C14 C16 -30.57(14) . .
